data_4064839
loop_
_publ_author_name
'Michel, Olaf'
'Yamamoto, Koji'
'Tsurugi, Hayato'
'Maichle-M\"ossmer, C\"acilia'
'T\"ornroos, Karl W.'
'Mashima, Kazushi'
'Anwander, Reiner'

_publ_section_title
;
 Reactivity of Permethylated Magnesium Complexes toward \b-Diimines
;
_journal_issue 14
_journal_name_full Organometallics
_journal_page_first 3818
_journal_paper_doi 10.1021/om200361m
_journal_volume 30
_journal_year 2011
_chemical_formula_moiety 'C32 H56 Al2 Ba N2'
_chemical_formula_sum 'C32 H56 Al2 Ba N2'
_chemical_formula_weight 660.09
_chemical_name_systematic
; 
 ? 
;
_space_group_IT_number 2
_symmetry_cell_setting triclinic
_symmetry_space_group_name_Hall '-P 1'
_symmetry_space_group_name_H-M 'P -1'
_atom_sites_solution_hydrogens geom
_atom_sites_solution_primary direct
_atom_sites_solution_secondary difmap
_audit_creation_method SHELXL-97
_cell_angle_alpha 87.51
_cell_angle_beta 89.44
_cell_angle_gamma 76.86
_cell_formula_units_Z 2
_cell_length_a 8.5950(2)
_cell_length_b 11.4426(3)
_cell_length_c 18.5980(5)
_cell_measurement_reflns_used 9979
_cell_measurement_temperature 123(2)
_cell_measurement_theta_max 30.52
_cell_measurement_theta_min 2.67
_cell_volume 1779.53(8)
_computing_cell_refinement
;
Bruker (2008). SAINT, version 7.56A, Bruker AXS Inc., Madison, 
Wisconsin, USA.
;
_computing_data_collection
;
Bruker (2010). APEX2, version 2010.1-2, Bruker AXS Inc., Madison, 
Wisconsin, USA.
;
_computing_data_reduction
;
Bruker (2008). SAINT, version 7.56A, Bruker AXS Inc., Madison, 
Wisconsin, USA.
;
_computing_molecular_graphics
;
Brandenburg, K. (2009). DIAMOND. Version 3.2c. Crystal Impact GbR, Bonn, 
Germany.
;
_computing_publication_material
;
Bruker AXS (2008). SHELXTL. Version 2008/1. Bruker AXS Inc., Madison, 
Wisconsin, USA.
;
_computing_structure_refinement
;
Sheldrick, G. M. (2008). Acta Crystallographica, A64, 112-122.
;
_computing_structure_solution
;     
Sheldrick, G. M. (2008). Acta Crystallographica, A64, 112-122.
;
_diffrn_ambient_temperature 123(2)
_diffrn_measured_fraction_theta_full 0.997
_diffrn_measured_fraction_theta_max 0.997
_diffrn_measurement_device_type 'Bruker TXS APEX-II CCD'
_diffrn_measurement_method 'omega scans'
_diffrn_radiation_monochromator graphite
_diffrn_radiation_source 'rotating anode'
_diffrn_radiation_type MoK\a
_diffrn_radiation_wavelength 0.71073
_diffrn_reflns_av_R_equivalents 0.0180
_diffrn_reflns_av_sigmaI/netI 0.0172
_diffrn_reflns_limit_h_max 12
_diffrn_reflns_limit_h_min -12
_diffrn_reflns_limit_k_max 16
_diffrn_reflns_limit_k_min -16
_diffrn_reflns_limit_l_max 26
_diffrn_reflns_limit_l_min -26
_diffrn_reflns_number 30649
_diffrn_reflns_theta_full 30.52
_diffrn_reflns_theta_max 30.52
_diffrn_reflns_theta_min 1.10
_exptl_absorpt_coefficient_mu 1.186
_exptl_absorpt_correction_T_max 0.77924
_exptl_absorpt_correction_T_min 0.60673
_exptl_absorpt_correction_type numerical
_exptl_absorpt_process_details
; 
SADABS-2008/1 - Bruker AXS area detector scaling and 
absorption correction. 
;
_exptl_crystal_colour colourless
_exptl_crystal_density_diffrn 1.232
_exptl_crystal_density_method 'not measured'
_exptl_crystal_description 'irregular prism'
_exptl_crystal_F_000 688
_exptl_crystal_size_max 0.523
_exptl_crystal_size_mid 0.496
_exptl_crystal_size_min 0.242
_refine_diff_density_max 1.852
_refine_diff_density_min -0.532
_refine_diff_density_rms 0.062
_refine_ls_extinction_method none
_refine_ls_goodness_of_fit_ref 1.099
_refine_ls_hydrogen_treatment constr
_refine_ls_matrix_type full
_refine_ls_number_parameters 342
_refine_ls_number_reflns 10861
_refine_ls_number_restraints 0
_refine_ls_restrained_S_all 1.099
_refine_ls_R_factor_all 0.0211
_refine_ls_R_factor_gt 0.0204
_refine_ls_shift/su_max 0.002
_refine_ls_shift/su_mean 0.000
_refine_ls_structure_factor_coef Fsqd
_refine_ls_weighting_details 'calc w=1/[\s^2^(Fo^2^)+(0.0259P)^2^+0.7554P] where P=(Fo^2^+2Fc^2^)/3'
_refine_ls_weighting_scheme calc
_refine_ls_wR_factor_gt 0.0538
_refine_ls_wR_factor_ref 0.0542
_reflns_number_gt 10569
_reflns_number_total 10861
_reflns_threshold_expression I>2\s(I)
_cod_data_source_file om200361m_si_001.cif
_cod_data_source_block om221
_cod_depositor_comments
;
The following automatic conversions were performed:

'_symmetry_cell_setting' value 'Triclinic' changed to 'triclinic'
according to /home/saulius/struct/CIF-dictionaries/cif_core.dic
dictionary named 'cif_core.dic' version 2.4.1 from
2010-06-29.

'_refine_ls_hydrogen_treatment' value 'CONSTR' changed
to 'constr' according to
/home/saulius/struct/CIF-dictionaries/cif_core.dic dictionary named
'cif_core.dic' version 2.4.1 from 2010-06-29.

Automatic conversion script
Id: cif_fix_values 1715 2011-07-08 13:25:40Z adriana 
;
_cod_original_cell_volume 1779.57(8)
_cod_original_sg_symbol_H-M P-1
_cod_database_code 4064839

loop_
_symmetry_equiv_pos_as_xyz
'x, y, z'
'-x, -y, -z'

loop_
_atom_site_label
_atom_site_type_symbol
_atom_site_fract_x
_atom_site_fract_y
_atom_site_fract_z
_atom_site_U_iso_or_equiv
_atom_site_adp_type
_atom_site_occupancy
_atom_site_symmetry_multiplicity
_atom_site_calc_flag
_atom_site_refinement_flags
Ba1 Ba 0.190112(7) 0.779378(6) 0.251240(4) 0.01869(3) Uani 1 1 d .
Al1 Al 0.31589(6) 0.46022(4) 0.21719(3) 0.03007(9) Uani 1 1 d .
Al2 Al 0.59018(4) 0.85552(4) 0.28589(2) 0.02130(7) Uani 1 1 d .
N1 N 0.02303(12) 0.99677(10) 0.17506(6) 0.02118(19) Uani 1 1 d .
C1 C -0.04213(15) 1.10385(11) 0.21558(7) 0.0235(2) Uani 1 1 d .
H1A H -0.1529 1.1037 0.2306 0.028 Uiso 1 1 calc R
H1B H -0.0451 1.1766 0.1844 0.028 Uiso 1 1 calc R
N2 N 0.07867(12) 0.99475(10) 0.32584(6) 0.02110(19) Uani 1 1 d .
C2 C 0.05937(16) 1.10719(11) 0.28185(7) 0.0232(2) Uani 1 1 d .
H2A H 0.1657 1.1189 0.2667 0.028 Uiso 1 1 calc R
H2B H 0.0077 1.1758 0.3110 0.028 Uiso 1 1 calc R
C3 C 0.06161(15) 1.01088(12) 0.10944(7) 0.0240(2) Uani 1 1 d .
H3A H 0.0578 1.0893 0.0895 0.029 Uiso 1 1 calc R
C4 C 0.11226(15) 0.90595(13) 0.06427(7) 0.0254(2) Uani 1 1 d .
C5 C 0.03140(17) 0.81333(13) 0.07042(7) 0.0279(3) Uani 1 1 d .
H5A H -0.0532 0.8178 0.1042 0.034 Uiso 1 1 calc R
C6 C 0.0735(2) 0.71424(15) 0.02748(8) 0.0367(3) Uani 1 1 d .
H6A H 0.0177 0.6515 0.0317 0.044 Uiso 1 1 calc R
C7 C 0.1976(2) 0.70788(18) -0.02145(9) 0.0445(4) Uani 1 1 d .
H7A H 0.2275 0.6401 -0.0505 0.053 Uiso 1 1 calc R
C8 C 0.2776(2) 0.7992(2) -0.02812(9) 0.0454(4) Uani 1 1 d .
H8A H 0.3628 0.7937 -0.0617 0.054 Uiso 1 1 calc R
C9 C 0.23527(18) 0.89946(17) 0.01372(8) 0.0359(3) Uani 1 1 d .
H9A H 0.2894 0.9630 0.0080 0.043 Uiso 1 1 calc R
C10 C 0.09166(14) 1.00178(11) 0.39373(7) 0.0216(2) Uani 1 1 d .
H10A H 0.0879 1.0778 0.4132 0.026 Uiso 1 1 calc R
C11 C 0.11239(14) 0.89440(11) 0.44252(6) 0.0214(2) Uani 1 1 d .
C12 C 0.21355(16) 0.88266(13) 0.50197(7) 0.0260(2) Uani 1 1 d .
H12A H 0.2643 0.9456 0.5123 0.031 Uiso 1 1 calc R
C13 C 0.23997(17) 0.77910(15) 0.54601(8) 0.0318(3) Uani 1 1 d .
H13A H 0.3112 0.7704 0.5856 0.038 Uiso 1 1 calc R
C14 C 0.16267(19) 0.68814(15) 0.53244(9) 0.0343(3) Uani 1 1 d .
H14A H 0.1816 0.6171 0.5625 0.041 Uiso 1 1 calc R
C15 C 0.05762(19) 0.70117(14) 0.47485(8) 0.0330(3) Uani 1 1 d .
H15A H 0.0028 0.6398 0.4662 0.040 Uiso 1 1 calc R
C16 C 0.03260(16) 0.80397(13) 0.42981(7) 0.0260(2) Uani 1 1 d .
H16A H -0.0390 0.8126 0.3903 0.031 Uiso 1 1 calc R
C17 C 0.39395(16) 0.59379(12) 0.16017(7) 0.0252(2) Uani 1 1 d .
H17A H 0.3018 0.6515 0.1379 0.030 Uiso 1 1 calc R
H17B H 0.4482 0.6378 0.1929 0.030 Uiso 1 1 calc R
C18 C 0.5103(2) 0.53751(15) 0.10156(8) 0.0387(3) Uani 1 1 d .
H18A H 0.5485 0.6008 0.0744 0.058 Uiso 1 1 calc R
H18B H 0.4555 0.4952 0.0689 0.058 Uiso 1 1 calc R
H18C H 0.6013 0.4806 0.1239 0.058 Uiso 1 1 calc R
C19 C 0.19775(18) 0.52273(13) 0.30932(9) 0.0322(3) Uani 1 1 d .
H19A H 0.2623 0.5677 0.3362 0.039 Uiso 1 1 calc R
H19B H 0.0942 0.5778 0.2968 0.039 Uiso 1 1 calc R
C20 C 0.1691(3) 0.41510(18) 0.35647(14) 0.0623(6) Uani 1 1 d .
H20A H 0.1102 0.4445 0.3999 0.093 Uiso 1 1 calc R
H20B H 0.2721 0.3624 0.3702 0.093 Uiso 1 1 calc R
H20C H 0.1070 0.3701 0.3292 0.093 Uiso 1 1 calc R
C21 C 0.1689(2) 0.39172(18) 0.15584(13) 0.0496(4) Uani 1 1 d .
H21A H 0.0942 0.3600 0.1880 0.060 Uiso 1 1 calc R
H21B H 0.1044 0.4580 0.1254 0.060 Uiso 1 1 calc R
C22 C 0.2487(3) 0.2941(2) 0.10802(17) 0.0782(9) Uani 1 1 d .
H22A H 0.1674 0.2638 0.0827 0.117 Uiso 1 1 calc R
H22B H 0.3153 0.2285 0.1372 0.117 Uiso 1 1 calc R
H22C H 0.3158 0.3259 0.0728 0.117 Uiso 1 1 calc R
C23 C 0.5135(2) 0.33671(13) 0.24485(10) 0.0382(3) Uani 1 1 d .
H23A H 0.4825 0.2729 0.2756 0.046 Uiso 1 1 calc R
H23B H 0.5632 0.2993 0.2007 0.046 Uiso 1 1 calc R
C24 C 0.6372(2) 0.38563(17) 0.28469(10) 0.0446(4) Uani 1 1 d .
H24A H 0.7295 0.3201 0.2966 0.067 Uiso 1 1 calc R
H24B H 0.5901 0.4214 0.3291 0.067 Uiso 1 1 calc R
H24C H 0.6716 0.4469 0.2541 0.067 Uiso 1 1 calc R
C25 C 0.49702(15) 0.73740(12) 0.34790(7) 0.0245(2) Uani 1 1 d .
H25A H 0.3914 0.7785 0.3666 0.029 Uiso 1 1 calc R
H25B H 0.4817 0.6710 0.3184 0.029 Uiso 1 1 calc R
C26 C 0.6096(2) 0.68630(18) 0.41126(9) 0.0415(4) Uani 1 1 d .
H26A H 0.5625 0.6306 0.4411 0.062 Uiso 1 1 calc R
H26B H 0.6248 0.7522 0.4403 0.062 Uiso 1 1 calc R
H26C H 0.7130 0.6436 0.3927 0.062 Uiso 1 1 calc R
C27 C 0.45618(15) 0.91639(12) 0.19668(8) 0.0251(2) Uani 1 1 d .
H27A H 0.4368 0.8475 0.1706 0.030 Uiso 1 1 calc R
H27B H 0.3515 0.9661 0.2110 0.030 Uiso 1 1 calc R
C28 C 0.5438(2) 0.99178(16) 0.14702(10) 0.0393(4) Uani 1 1 d .
H28A H 0.4782 1.0214 0.1044 0.059 Uiso 1 1 calc R
H28B H 0.6464 0.9418 0.1322 0.059 Uiso 1 1 calc R
H28C H 0.5625 1.0601 0.1730 0.059 Uiso 1 1 calc R
C29 C 0.61484(16) 0.99343(14) 0.34436(9) 0.0313(3) Uani 1 1 d .
H29A H 0.7020 0.9636 0.3796 0.038 Uiso 1 1 calc R
H29B H 0.6487 1.0538 0.3118 0.038 Uiso 1 1 calc R
C30 C 0.46708(16) 1.05601(14) 0.38511(8) 0.0304(3) Uani 1 1 d .
H30A H 0.4935 1.1183 0.4141 0.046 Uiso 1 1 calc R
H30B H 0.4300 0.9972 0.4167 0.046 Uiso 1 1 calc R
H30C H 0.3826 1.0929 0.3507 0.046 Uiso 1 1 calc R
C31 C 0.81016(14) 0.77383(12) 0.25161(7) 0.0238(2) Uani 1 1 d .
H31A H 0.8599 0.8361 0.2288 0.029 Uiso 1 1 calc R
H31B H 0.8752 0.7399 0.2944 0.029 Uiso 1 1 calc R
C32 C 0.82143(19) 0.67381(14) 0.19875(9) 0.0330(3) Uani 1 1 d .
H32A H 0.9327 0.6461 0.1834 0.049 Uiso 1 1 calc R
H32B H 0.7544 0.7044 0.1567 0.049 Uiso 1 1 calc R
H32C H 0.7844 0.6067 0.2222 0.049 Uiso 1 1 calc R

loop_
_atom_site_aniso_label
_atom_site_aniso_U_11
_atom_site_aniso_U_22
_atom_site_aniso_U_33
_atom_site_aniso_U_23
_atom_site_aniso_U_13
_atom_site_aniso_U_12
Ba1 0.01463(4) 0.01628(4) 0.02463(4) -0.00023(2) -0.00054(2) -0.00250(2)
Al1 0.0295(2) 0.01910(18) 0.0415(2) -0.00320(16) -0.00094(17) -0.00478(15)
Al2 0.01305(15) 0.02316(17) 0.02813(18) -0.00485(14) -0.00031(13) -0.00431(13)
N1 0.0177(4) 0.0218(5) 0.0234(5) 0.0015(4) -0.0029(4) -0.0034(4)
C1 0.0206(5) 0.0203(5) 0.0276(6) 0.0010(4) -0.0034(4) -0.0007(4)
N2 0.0178(4) 0.0212(5) 0.0235(5) -0.0007(4) -0.0013(3) -0.0026(4)
C2 0.0237(6) 0.0187(5) 0.0269(6) -0.0005(4) -0.0027(4) -0.0041(4)
C3 0.0207(5) 0.0268(6) 0.0241(5) 0.0053(4) -0.0040(4) -0.0057(4)
C4 0.0205(5) 0.0332(6) 0.0200(5) 0.0033(5) -0.0030(4) -0.0015(5)
C5 0.0275(6) 0.0303(6) 0.0237(6) -0.0002(5) -0.0014(5) -0.0020(5)
C6 0.0420(8) 0.0333(7) 0.0310(7) -0.0044(6) -0.0063(6) -0.0001(6)
C7 0.0434(9) 0.0489(10) 0.0308(7) -0.0102(7) -0.0032(6) 0.0127(8)
C8 0.0290(7) 0.0701(12) 0.0286(7) -0.0061(7) 0.0037(6) 0.0066(7)
C9 0.0248(6) 0.0556(10) 0.0257(6) 0.0029(6) 0.0009(5) -0.0065(6)
C10 0.0165(5) 0.0236(5) 0.0243(5) -0.0040(4) 0.0020(4) -0.0032(4)
C11 0.0170(5) 0.0262(6) 0.0207(5) -0.0035(4) 0.0027(4) -0.0036(4)
C12 0.0229(6) 0.0345(7) 0.0224(5) -0.0020(5) 0.0001(4) -0.0102(5)
C13 0.0256(6) 0.0438(8) 0.0268(6) 0.0057(6) -0.0046(5) -0.0106(6)
C14 0.0330(7) 0.0358(7) 0.0342(7) 0.0090(6) -0.0038(6) -0.0097(6)
C15 0.0341(7) 0.0327(7) 0.0356(7) 0.0027(6) -0.0036(6) -0.0153(6)
C16 0.0229(6) 0.0307(6) 0.0256(6) -0.0005(5) -0.0026(4) -0.0087(5)
C17 0.0262(6) 0.0224(5) 0.0249(6) -0.0042(4) -0.0020(4) -0.0003(4)
C18 0.0467(9) 0.0357(8) 0.0283(7) -0.0076(6) 0.0044(6) 0.0025(7)
C19 0.0292(7) 0.0215(6) 0.0458(8) 0.0033(5) 0.0057(6) -0.0068(5)
C20 0.0823(16) 0.0310(9) 0.0741(14) 0.0073(9) 0.0331(12) -0.0172(9)
C21 0.0426(9) 0.0390(9) 0.0713(13) -0.0134(9) -0.0045(9) -0.0156(7)
C22 0.0510(12) 0.0716(16) 0.113(2) -0.0552(16) -0.0204(13) -0.0061(11)
C23 0.0412(8) 0.0214(6) 0.0479(9) 0.0020(6) 0.0024(7) 0.0010(6)
C24 0.0443(9) 0.0398(9) 0.0432(9) 0.0076(7) -0.0113(7) 0.0030(7)
C25 0.0180(5) 0.0303(6) 0.0250(5) -0.0023(5) -0.0008(4) -0.0049(4)
C26 0.0334(8) 0.0572(10) 0.0331(7) 0.0089(7) -0.0094(6) -0.0104(7)
C27 0.0167(5) 0.0240(6) 0.0348(6) 0.0007(5) -0.0013(4) -0.0052(4)
C28 0.0315(7) 0.0391(8) 0.0494(9) 0.0153(7) -0.0063(6) -0.0152(6)
C29 0.0190(5) 0.0337(7) 0.0434(8) -0.0151(6) 0.0022(5) -0.0084(5)
C30 0.0216(6) 0.0343(7) 0.0369(7) -0.0096(6) 0.0024(5) -0.0086(5)
C31 0.0145(5) 0.0263(6) 0.0303(6) -0.0020(5) 0.0005(4) -0.0041(4)
C32 0.0309(7) 0.0292(7) 0.0386(7) -0.0061(6) 0.0068(6) -0.0059(5)

loop_
_atom_type_symbol
_atom_type_description
_atom_type_scat_dispersion_real
_atom_type_scat_dispersion_imag
_atom_type_scat_source
C C 0.0033 0.0016 'International Tables Vol C Tables 4.2.6.8 and 6.1.1.4'
H H 0.0000 0.0000 'International Tables Vol C Tables 4.2.6.8 and 6.1.1.4'
N N 0.0061 0.0033 'International Tables Vol C Tables 4.2.6.8 and 6.1.1.4'
Al Al 0.0645 0.0514 'International Tables Vol C Tables 4.2.6.8 and 6.1.1.4'
Ba Ba -0.3244 2.2819 'International Tables Vol C Tables 4.2.6.8 and 6.1.1.4'

loop_
_geom_angle_atom_site_label_1
_geom_angle_atom_site_label_2
_geom_angle_atom_site_label_3
_geom_angle
_geom_angle_site_symmetry_1
_geom_angle_site_symmetry_3
N2 Ba1 N1 59.46(3) . .
N2 Ba1 C17 161.05(4) . .
N1 Ba1 C17 115.72(3) . .
N2 Ba1 C19 126.44(4) . .
N1 Ba1 C19 149.47(4) . .
C17 Ba1 C19 67.99(4) . .
N2 Ba1 C25 86.49(3) . .
N1 Ba1 C25 129.03(3) . .
C17 Ba1 C25 83.97(4) . .
C19 Ba1 C25 80.84(4) . .
N2 Ba1 C27 82.21(3) . .
N1 Ba1 C27 73.55(3) . .
C17 Ba1 C27 78.92(4) . .
C19 Ba1 C27 134.20(4) . .
C25 Ba1 C27 64.55(3) . .
N2 Ba1 C31 83.12(3) . 1_455
N1 Ba1 C31 73.18(3) . 1_455
C17 Ba1 C31 113.90(4) . 1_455
C19 Ba1 C31 77.86(4) . 1_455
C25 Ba1 C31 143.82(3) . 1_455
C27 Ba1 C31 146.64(3) . 1_455
N2 Ba1 Al1 160.31(2) . .
N1 Ba1 Al1 137.57(2) . .
C17 Ba1 Al1 34.29(3) . .
C19 Ba1 Al1 34.27(3) . .
C25 Ba1 Al1 85.53(3) . .
C27 Ba1 Al1 110.29(3) . .
C31 Ba1 Al1 92.81(2) 1_455 .
N2 Ba1 Al2 81.26(2) . .
N1 Ba1 Al2 100.82(2) . .
C17 Ba1 Al2 81.94(3) . .
C19 Ba1 Al2 109.63(3) . .
C25 Ba1 Al2 32.32(3) . .
C27 Ba1 Al2 32.34(2) . .
C31 Ba1 Al2 164.16(2) 1_455 .
Al1 Ba1 Al2 101.031(10) . .
C23 Al1 C21 111.72(8) . .
C23 Al1 C19 108.68(7) . .
C21 Al1 C19 109.17(8) . .
C23 Al1 C17 105.61(7) . .
C21 Al1 C17 110.15(8) . .
C19 Al1 C17 111.49(6) . .
C23 Al1 Ba1 131.80(5) . .
C21 Al1 Ba1 116.42(6) . .
C19 Al1 Ba1 57.34(4) . .
C17 Al1 Ba1 55.40(4) . .
C29 Al2 C31 107.28(6) . .
C29 Al2 C25 109.95(6) . .
C31 Al2 C25 109.62(6) . .
C29 Al2 C27 110.45(6) . .
C31 Al2 C27 107.02(6) . .
C25 Al2 C27 112.36(5) . .
C29 Al2 Ba1 123.45(4) . .
C31 Al2 Ba1 129.27(4) . .
C25 Al2 Ba1 55.65(4) . .
C27 Al2 Ba1 56.99(4) . .
C3 N1 C1 118.35(11) . .
C3 N1 Ba1 116.76(8) . .
C1 N1 Ba1 119.29(7) . .
N1 C1 C2 110.78(10) . .
C10 N2 C2 117.03(11) . .
C10 N2 Ba1 123.71(8) . .
C2 N2 Ba1 115.69(7) . .
N2 C2 C1 110.67(10) . .
N1 C3 C4 120.35(12) . .
C5 C4 C9 119.36(14) . .
C5 C4 C3 119.00(12) . .
C9 C4 C3 121.60(14) . .
C6 C5 C4 120.57(14) . .
C7 C6 C5 119.48(17) . .
C8 C7 C6 120.35(16) . .
C7 C8 C9 120.77(15) . .
C8 C9 C4 119.46(17) . .
N2 C10 C11 121.33(11) . .
C16 C11 C12 119.54(12) . .
C16 C11 C10 120.73(11) . .
C12 C11 C10 119.74(12) . .
C13 C12 C11 120.03(13) . .
C12 C13 C14 120.27(13) . .
C15 C14 C13 119.92(14) . .
C14 C15 C16 120.06(14) . .
C15 C16 C11 120.11(12) . .
C18 C17 Al1 109.11(10) . .
C18 C17 Ba1 160.57(10) . .
Al1 C17 Ba1 90.31(5) . .
C20 C19 Al1 109.10(12) . .
C20 C19 Ba1 162.39(12) . .
Al1 C19 Ba1 88.39(5) . .
C22 C21 Al1 115.76(15) . .
C24 C23 Al1 114.32(11) . .
C26 C25 Al2 110.31(10) . .
C26 C25 Ba1 157.62(10) . .
Al2 C25 Ba1 92.03(5) . .
C28 C27 Al2 109.90(9) . .
C28 C27 Ba1 159.36(10) . .
Al2 C27 Ba1 90.67(5) . .
C30 C29 Al2 116.00(9) . .
C32 C31 Al2 117.42(9) . .
C32 C31 Ba1 97.24(8) . 1_655
Al2 C31 Ba1 145.05(6) . 1_655

loop_
_geom_bond_atom_site_label_1
_geom_bond_atom_site_label_2
_geom_bond_distance
_geom_bond_site_symmetry_2
Ba1 N2 2.8484(11) .
Ba1 N1 2.8927(10) .
Ba1 C17 3.0018(13) .
Ba1 C19 3.0715(14) .
Ba1 C25 3.1404(13) .
Ba1 C27 3.1880(13) .
Ba1 C31 3.2806(12) 1_455
Ba1 Al1 3.6469(4) .
Ba1 Al2 3.8016(4) .
Al1 C23 2.0023(16) .
Al1 C21 2.0171(19) .
Al1 C19 2.0543(17) .
Al1 C17 2.0548(15) .
Al2 C29 2.0057(14) .
Al2 C31 2.0199(13) .
Al2 C25 2.0338(14) .
Al2 C27 2.0340(14) .
N1 C3 1.2746(16) .
N1 C1 1.4639(16) .
C1 C2 1.5238(18) .
N2 C10 1.2762(16) .
N2 C2 1.4718(16) .
C3 C4 1.4764(19) .
C4 C5 1.394(2) .
C4 C9 1.3993(19) .
C5 C6 1.393(2) .
C6 C7 1.387(3) .
C7 C8 1.376(3) .
C8 C9 1.392(3) .
C10 C11 1.4737(18) .
C11 C16 1.3942(18) .
C11 C12 1.3962(17) .
C12 C13 1.387(2) .
C13 C14 1.389(2) .
C14 C15 1.389(2) .
C15 C16 1.391(2) .
C17 C18 1.533(2) .
C19 C20 1.545(2) .
C21 C22 1.496(3) .
C23 C24 1.521(3) .
C25 C26 1.540(2) .
C27 C28 1.542(2) .
C29 C30 1.5215(19) .
C31 C32 1.5268(19) .
C31 Ba1 3.2806(12) 1_655

loop_
_geom_torsion_atom_site_label_1
_geom_torsion_atom_site_label_2
_geom_torsion_atom_site_label_3
_geom_torsion_atom_site_label_4
_geom_torsion
_geom_torsion_site_symmetry_1
_geom_torsion_site_symmetry_4
N2 Ba1 Al1 C23 -72.52(10) . .
N1 Ba1 Al1 C23 142.16(8) . .
C17 Ba1 Al1 C23 79.72(9) . .
C19 Ba1 Al1 C23 -86.40(9) . .
C25 Ba1 Al1 C23 -6.13(8) . .
C27 Ba1 Al1 C23 54.63(8) . .
C31 Ba1 Al1 C23 -149.91(8) 1_455 .
Al2 Ba1 Al1 C23 22.37(7) . .
N2 Ba1 Al1 C21 110.60(10) . .
N1 Ba1 Al1 C21 -34.72(9) . .
C17 Ba1 Al1 C21 -97.16(9) . .
C19 Ba1 Al1 C21 96.72(9) . .
C25 Ba1 Al1 C21 176.99(8) . .
C27 Ba1 Al1 C21 -122.25(8) . .
C31 Ba1 Al1 C21 33.21(8) 1_455 .
Al2 Ba1 Al1 C21 -154.51(8) . .
N2 Ba1 Al1 C19 13.88(9) . .
N1 Ba1 Al1 C19 -131.43(6) . .
C17 Ba1 Al1 C19 166.12(7) . .
C25 Ba1 Al1 C19 80.27(6) . .
C27 Ba1 Al1 C19 141.03(6) . .
C31 Ba1 Al1 C19 -63.50(6) 1_455 .
Al2 Ba1 Al1 C19 108.77(6) . .
N2 Ba1 Al1 C17 -152.24(8) . .
N1 Ba1 Al1 C17 62.44(6) . .
C19 Ba1 Al1 C17 -166.12(7) . .
C25 Ba1 Al1 C17 -85.85(5) . .
C27 Ba1 Al1 C17 -25.09(5) . .
C31 Ba1 Al1 C17 130.37(5) 1_455 .
Al2 Ba1 Al1 C17 -57.35(5) . .
N2 Ba1 Al2 C29 4.80(7) . .
N1 Ba1 Al2 C29 61.24(7) . .
C17 Ba1 Al2 C29 176.02(7) . .
C19 Ba1 Al2 C29 -120.88(7) . .
C25 Ba1 Al2 C29 -92.51(8) . .
C27 Ba1 Al2 C29 94.02(8) . .
C31 Ba1 Al2 C29 -4.82(11) 1_455 .
Al1 Ba1 Al2 C29 -155.35(6) . .
N2 Ba1 Al2 C31 -174.61(6) . .
N1 Ba1 Al2 C31 -118.17(6) . .
C17 Ba1 Al2 C31 -3.39(6) . .
C19 Ba1 Al2 C31 59.72(6) . .
C25 Ba1 Al2 C31 88.08(7) . .
C27 Ba1 Al2 C31 -85.39(7) . .
C31 Ba1 Al2 C31 175.78(14) 1_455 .
Al1 Ba1 Al2 C31 25.25(5) . .
N2 Ba1 Al2 C25 97.31(5) . .
N1 Ba1 Al2 C25 153.75(5) . .
C17 Ba1 Al2 C25 -91.47(5) . .
C19 Ba1 Al2 C25 -28.36(6) . .
C27 Ba1 Al2 C25 -173.47(7) . .
C31 Ba1 Al2 C25 87.69(10) 1_455 .
Al1 Ba1 Al2 C25 -62.84(5) . .
N2 Ba1 Al2 C27 -89.22(5) . .
N1 Ba1 Al2 C27 -32.78(5) . .
C17 Ba1 Al2 C27 82.00(5) . .
C19 Ba1 Al2 C27 145.11(5) . .
C25 Ba1 Al2 C27 173.47(7) . .
C31 Ba1 Al2 C27 -98.84(10) 1_455 .
Al1 Ba1 Al2 C27 110.63(5) . .
N2 Ba1 N1 C3 149.17(10) . .
C17 Ba1 N1 C3 -10.02(10) . .
C19 Ba1 N1 C3 -99.90(11) . .
C25 Ba1 N1 C3 93.90(10) . .
C27 Ba1 N1 C3 58.60(9) . .
C31 Ba1 N1 C3 -118.93(10) 1_455 .
Al1 Ba1 N1 C3 -43.69(10) . .
Al2 Ba1 N1 C3 76.18(9) . .
N2 Ba1 N1 C1 -4.04(8) . .
C17 Ba1 N1 C1 -163.22(8) . .
C19 Ba1 N1 C1 106.89(10) . .
C25 Ba1 N1 C1 -59.31(10) . .
C27 Ba1 N1 C1 -94.61(9) . .
C31 Ba1 N1 C1 87.86(9) 1_455 .
Al1 Ba1 N1 C1 163.10(7) . .
Al2 Ba1 N1 C1 -77.03(8) . .
C3 N1 C1 C2 -121.98(12) . .
Ba1 N1 C1 C2 30.80(13) . .
N1 Ba1 N2 C10 176.92(11) . .
C17 Ba1 N2 C10 -102.68(13) . .
C19 Ba1 N2 C10 33.06(11) . .
C25 Ba1 N2 C10 -42.85(10) . .
C27 Ba1 N2 C10 -107.62(10) . .
C31 Ba1 N2 C10 102.43(10) 1_455 .
Al1 Ba1 N2 C10 23.39(15) . .
Al2 Ba1 N2 C10 -74.94(10) . .
N1 Ba1 N2 C2 -25.09(8) . .
C17 Ba1 N2 C2 55.31(14) . .
C19 Ba1 N2 C2 -168.96(8) . .
C25 Ba1 N2 C2 115.14(8) . .
C27 Ba1 N2 C2 50.36(8) . .
C31 Ba1 N2 C2 -99.59(8) 1_455 .
Al1 Ba1 N2 C2 -178.62(6) . .
Al2 Ba1 N2 C2 83.04(8) . .
C10 N2 C2 C1 -148.38(11) . .
Ba1 N2 C2 C1 52.11(12) . .
N1 C1 C2 N2 -53.73(14) . .
C1 N1 C3 C4 -173.75(11) . .
Ba1 N1 C3 C4 32.78(15) . .
N1 C3 C4 C5 40.71(18) . .
N1 C3 C4 C9 -141.68(13) . .
C9 C4 C5 C6 0.9(2) . .
C3 C4 C5 C6 178.52(12) . .
C4 C5 C6 C7 0.3(2) . .
C5 C6 C7 C8 -0.6(2) . .
C6 C7 C8 C9 -0.3(3) . .
C7 C8 C9 C4 1.5(2) . .
C5 C4 C9 C8 -1.7(2) . .
C3 C4 C9 C8 -179.35(13) . .
C2 N2 C10 C11 -179.64(11) . .
Ba1 N2 C10 C11 -21.93(16) . .
N2 C10 C11 C16 -37.55(18) . .
N2 C10 C11 C12 142.15(13) . .
C16 C11 C12 C13 3.0(2) . .
C10 C11 C12 C13 -176.71(12) . .
C11 C12 C13 C14 -1.8(2) . .
C12 C13 C14 C15 -0.5(2) . .
C13 C14 C15 C16 1.5(2) . .
C14 C15 C16 C11 -0.3(2) . .
C12 C11 C16 C15 -2.0(2) . .
C10 C11 C16 C15 177.73(13) . .
C23 Al1 C17 C18 50.20(12) . .
C21 Al1 C17 C18 -70.58(12) . .
C19 Al1 C17 C18 168.07(10) . .
Ba1 Al1 C17 C18 -179.40(12) . .
C23 Al1 C17 Ba1 -130.40(6) . .
C21 Al1 C17 Ba1 108.82(7) . .
C19 Al1 C17 Ba1 -12.53(7) . .
N2 Ba1 C17 C18 -30.6(4) . .
N1 Ba1 C17 C18 39.9(3) . .
C19 Ba1 C17 C18 -173.3(3) . .
C25 Ba1 C17 C18 -90.8(3) . .
C27 Ba1 C17 C18 -25.6(3) . .
C31 Ba1 C17 C18 122.0(3) 1_455 .
Al1 Ba1 C17 C18 178.3(3) . .
Al2 Ba1 C17 C18 -58.3(3) . .
N2 Ba1 C17 Al1 151.10(8) . .
N1 Ba1 C17 Al1 -138.40(4) . .
C19 Ba1 C17 Al1 8.38(4) . .
C25 Ba1 C17 Al1 90.91(5) . .
C27 Ba1 C17 Al1 156.09(5) . .
C31 Ba1 C17 Al1 -56.33(5) 1_455 .
Al2 Ba1 C17 Al1 123.42(4) . .
C23 Al1 C19 C20 -53.83(16) . .
C21 Al1 C19 C20 68.25(16) . .
C17 Al1 C19 C20 -169.83(14) . .
Ba1 Al1 C19 C20 177.92(16) . .
C23 Al1 C19 Ba1 128.24(6) . .
C21 Al1 C19 Ba1 -109.68(7) . .
C17 Al1 C19 Ba1 12.25(6) . .
N2 Ba1 C19 C20 12.3(5) . .
N1 Ba1 C19 C20 -78.2(5) . .
C17 Ba1 C19 C20 178.1(5) . .
C25 Ba1 C19 C20 91.0(5) . .
C27 Ba1 C19 C20 131.1(5) . .
C31 Ba1 C19 C20 -59.6(5) 1_455 .
Al1 Ba1 C19 C20 -173.5(5) . .
Al2 Ba1 C19 C20 105.9(5) . .
N2 Ba1 C19 Al1 -174.23(4) . .
N1 Ba1 C19 Al1 95.28(7) . .
C17 Ba1 C19 Al1 -8.38(4) . .
C25 Ba1 C19 Al1 -95.54(5) . .
C27 Ba1 C19 Al1 -55.36(8) . .
C31 Ba1 C19 Al1 113.89(6) 1_455 .
Al2 Ba1 C19 Al1 -80.63(5) . .
C23 Al1 C21 C22 -31.5(2) . .
C19 Al1 C21 C22 -151.8(2) . .
C17 Al1 C21 C22 85.5(2) . .
Ba1 Al1 C21 C22 145.97(19) . .
C21 Al1 C23 C24 174.05(14) . .
C19 Al1 C23 C24 -65.43(14) . .
C17 Al1 C23 C24 54.30(14) . .
Ba1 Al1 C23 C24 -2.94(17) . .
C29 Al2 C25 C26 -61.14(12) . .
C31 Al2 C25 C26 56.57(12) . .
C27 Al2 C25 C26 175.42(11) . .
Ba1 Al2 C25 C26 -178.66(12) . .
C29 Al2 C25 Ba1 117.53(5) . .
C31 Al2 C25 Ba1 -124.77(5) . .
C27 Al2 C25 Ba1 -5.92(6) . .
N2 Ba1 C25 C26 97.5(3) . .
N1 Ba1 C25 C26 142.7(3) . .
C17 Ba1 C25 C26 -98.9(3) . .
C19 Ba1 C25 C26 -30.2(3) . .
C27 Ba1 C25 C26 -179.4(3) . .
C31 Ba1 C25 C26 24.2(3) 1_455 .
Al1 Ba1 C25 C26 -64.5(3) . .
Al2 Ba1 C25 C26 176.7(3) . .
N2 Ba1 C25 Al2 -79.17(5) . .
N1 Ba1 C25 Al2 -34.00(6) . .
C17 Ba1 C25 Al2 84.43(5) . .
C19 Ba1 C25 Al2 153.05(5) . .
C27 Ba1 C25 Al2 3.86(4) . .
C31 Ba1 C25 Al2 -152.49(4) 1_455 .
Al1 Ba1 C25 Al2 118.84(4) . .
C29 Al2 C27 C28 64.34(12) . .
C31 Al2 C27 C28 -52.12(12) . .
C25 Al2 C27 C28 -172.49(10) . .
Ba1 Al2 C27 C28 -178.32(12) . .
C29 Al2 C27 Ba1 -117.34(5) . .
C31 Al2 C27 Ba1 126.20(5) . .
C25 Al2 C27 Ba1 5.83(6) . .
N2 Ba1 C27 C28 -98.5(3) . .
N1 Ba1 C27 C28 -38.2(3) . .
C17 Ba1 C27 C28 83.1(3) . .
C19 Ba1 C27 C28 126.8(3) . .
C25 Ba1 C27 C28 171.6(3) . .
C31 Ba1 C27 C28 -33.9(3) 1_455 .
Al1 Ba1 C27 C28 97.2(3) . .
Al2 Ba1 C27 C28 175.5(3) . .
N2 Ba1 C27 Al2 85.95(5) . .
N1 Ba1 C27 Al2 146.33(5) . .
C17 Ba1 C27 Al2 -92.41(5) . .
C19 Ba1 C27 Al2 -48.73(7) . .
C25 Ba1 C27 Al2 -3.86(4) . .
C31 Ba1 C27 Al2 150.64(5) 1_455 .
Al1 Ba1 C27 Al2 -78.32(4) . .
C31 Al2 C29 C30 -170.95(11) . .
C25 Al2 C29 C30 -51.81(13) . .
C27 Al2 C29 C30 72.75(13) . .
Ba1 Al2 C29 C30 9.53(15) . .
C29 Al2 C31 C32 -173.38(11) . .
C25 Al2 C31 C32 67.26(11) . .
C27 Al2 C31 C32 -54.84(12) . .
Ba1 Al2 C31 C32 6.10(13) . .
C29 Al2 C31 Ba1 -1.49(12) . 1_655
C25 Al2 C31 Ba1 -120.85(10) . 1_655
C27 Al2 C31 Ba1 117.05(10) . 1_655
Ba1 Al2 C31 Ba1 177.99(6) . 1_655
